data_2211112
loop_
_publ_author_name
'Ding, Rui-Fang'
'Zhu, Jun'
'Yin, Han-Dong'

_publ_section_title
Di-<i>tert</i>-butyl[3-methyl-2-(2-oxidobenzylideneamino)butanoato-\k^3^<i>N</i>,<i>O</i>,<i>O</i>']tin(IV)
_journal_coeditor_code LH2206
_journal_issue 11
_journal_name_full 'Acta Crystallographica Section E'
_journal_page_first m3158
_journal_page_last m3159
_journal_paper_doi 10.1107/S1600536806044333
_journal_volume 62
_journal_year 2006
_chemical_formula_iupac '[Sn (C4 H9)2 (C12 H13 N O3)]'
_chemical_formula_moiety 'C20 H31 N O3 Sn'
_chemical_formula_sum 'C20 H31 N O3 Sn'
_chemical_formula_weight 452.15
_chemical_melting_point .447E-305
_chemical_name_common
;
Di-tert-butyl[3-methyl-2-(2-oxidobenzylideneamino)butanoato-
\k^3^N,O,O']tin(IV)
;
_space_group_IT_number 14
_symmetry_cell_setting monoclinic
_symmetry_space_group_name_Hall '-P 2ybc'
_symmetry_space_group_name_H-M 'P 1 21/c 1'
_atom_sites_solution_hydrogens geom
_atom_sites_solution_primary direct
_atom_sites_solution_secondary difmap
_audit_creation_method SHELXL-97
_cell_angle_alpha 90.00
_cell_angle_beta 106.609(4)
_cell_angle_gamma 90.00
_cell_formula_units_Z 4
_cell_length_a 15.561(5)
_cell_length_b 10.827(3)
_cell_length_c 13.813(4)
_cell_measurement_reflns_used 4579
_cell_measurement_temperature 273(2)
_cell_measurement_theta_max 25.185
_cell_measurement_theta_min 2.325
_cell_volume 2230.1(11)
_computing_cell_refinement 'SAINT (Bruker, 1997)'
_computing_data_collection 'SMART (Bruker, 1997)'
_computing_data_reduction SAINT
_computing_molecular_graphics 'SHELXTL (Bruker, 1997)'
_computing_publication_material SHELXTL
_computing_structure_refinement 'SHELXL97 (Sheldrick, 1997)'
_computing_structure_solution 'SHELXS97 (Sheldrick, 1997)'
_diffrn_ambient_temperature 273(2)
_diffrn_measured_fraction_theta_full 0.996
_diffrn_measured_fraction_theta_max 0.996
_diffrn_measurement_device_type 'Bruker SMART CCD'
_diffrn_measurement_method '\f and \w'
_diffrn_radiation_monochromator graphite
_diffrn_radiation_source 'fine-focus sealed tube'
_diffrn_radiation_type MoK\a
_diffrn_radiation_wavelength 0.71073
_diffrn_reflns_av_R_equivalents 0.0469
_diffrn_reflns_av_sigmaI/netI 0.0472
_diffrn_reflns_limit_h_max 18
_diffrn_reflns_limit_h_min -18
_diffrn_reflns_limit_k_max 7
_diffrn_reflns_limit_k_min -12
_diffrn_reflns_limit_l_max 16
_diffrn_reflns_limit_l_min -16
_diffrn_reflns_number 11074
_diffrn_reflns_theta_full 25.03
_diffrn_reflns_theta_max 25.03
_diffrn_reflns_theta_min 1.37
_diffrn_standards_number 0
_exptl_absorpt_coefficient_mu 1.162
_exptl_absorpt_correction_T_max 0.715
_exptl_absorpt_correction_T_min 0.622
_exptl_absorpt_correction_type multi-scan
_exptl_absorpt_process_details '(SADABS; Sheldrick, 1996)'
_exptl_crystal_colour yellow
_exptl_crystal_density_diffrn 1.347
_exptl_crystal_density_method 'not measured'
_exptl_crystal_description block
_exptl_crystal_F_000 928
_exptl_crystal_size_max 0.43
_exptl_crystal_size_mid 0.37
_exptl_crystal_size_min 0.29
_refine_diff_density_max 0.975
_refine_diff_density_min -0.458
_refine_ls_extinction_method none
_refine_ls_goodness_of_fit_ref 1.036
_refine_ls_hydrogen_treatment constr
_refine_ls_matrix_type full
_refine_ls_number_parameters 226
_refine_ls_number_reflns 3919
_refine_ls_number_restraints 24
_refine_ls_restrained_S_all 1.060
_refine_ls_R_factor_all 0.0577
_refine_ls_R_factor_gt 0.0358
_refine_ls_shift/su_max 0.001
_refine_ls_shift/su_mean 0.000
_refine_ls_structure_factor_coef Fsqd
_refine_ls_weighting_details 'calc w=1/[\s^2^(Fo^2^)+(0.0542P)^2^+0.214P] where P=(Fo^2^+2Fc^2^)/3'
_refine_ls_weighting_scheme calc
_refine_ls_wR_factor_gt 0.0884
_refine_ls_wR_factor_ref 0.1033
_reflns_number_gt 2887
_reflns_number_total 3919
_reflns_threshold_expression I>2\s(I)
_cod_data_source_file lh2206.cif
_cod_data_source_block I
_cod_original_cell_volume 2229.9(12)
_cod_original_sg_symbol_H-M 'P 21/c'
_cod_database_code 2211112
_cod_database_fobs_code 2211112

loop_
_symmetry_equiv_pos_as_xyz
'x, y, z'
'-x, y+1/2, -z+1/2'
'-x, -y, -z'
'x, -y-1/2, z-1/2'

loop_
_atom_site_type_symbol
_atom_site_label
_atom_site_fract_x
_atom_site_fract_y
_atom_site_fract_z
_atom_site_U_iso_or_equiv
_atom_site_adp_type
_atom_site_calc_flag
_atom_site_refinement_flags
_atom_site_occupancy
Sn Sn1 0.281913(18) 0.03789(3) 0.59287(2) 0.04640(13) Uani d . 1
N N1 0.1586(2) 0.0969(3) 0.6221(2) 0.0390(7) Uani d . 1
O O1 0.2013(2) -0.1275(3) 0.5785(2) 0.0562(8) Uani d . 1
O O2 0.0582(2) -0.1848(3) 0.5380(3) 0.0749(10) Uani d . 1
O O3 0.3155(2) 0.2260(3) 0.6182(3) 0.0710(10) Uani d . 1
C C1 0.1193(3) -0.1150(4) 0.5791(3) 0.0513(11) Uani d . 1
C C2 0.1020(3) -0.0047(4) 0.6378(3) 0.0450(10) Uani d . 1
H H2 0.0389 0.0195 0.6119 0.054 Uiso calc R 1
C C3 0.1238(4) -0.0336(4) 0.7526(4) 0.0587(12) Uani d . 1
H H3 0.1888 -0.0448 0.7789 0.070 Uiso calc R 1
C C4 0.0795(4) -0.1520(5) 0.7715(4) 0.0865(18) Uani d . 1
H H4A 0.0974 -0.2186 0.7357 0.130 Uiso calc R 1
H H4B 0.0155 -0.1426 0.7483 0.130 Uiso calc R 1
H H4C 0.0974 -0.1698 0.8425 0.130 Uiso calc R 1
C C5 0.0975(6) 0.0743(6) 0.8094(4) 0.103(2) Uani d . 1
H H5A 0.1262 0.1483 0.7962 0.155 Uiso calc R 1
H H5B 0.1162 0.0574 0.8806 0.155 Uiso calc R 1
H H5C 0.0336 0.0851 0.7872 0.155 Uiso calc R 1
C C6 0.1263(3) 0.2082(4) 0.6119(3) 0.0458(10) Uani d . 1
H H6 0.0672 0.2168 0.6135 0.055 Uiso calc R 1
C C7 0.1717(3) 0.3192(4) 0.5985(3) 0.0481(10) Uani d . 1
C C8 0.2616(4) 0.3244(5) 0.6013(3) 0.0594(13) Uani d . 1
C C9 0.2983(4) 0.4398(5) 0.5884(4) 0.0819(18) Uani d . 1
H H9 0.3579 0.4449 0.5885 0.098 Uiso calc R 1
C C10 0.2470(6) 0.5448(5) 0.5757(5) 0.094(2) Uani d . 1
H H10 0.2726 0.6202 0.5674 0.112 Uiso calc R 1
C C11 0.1587(6) 0.5408(5) 0.5750(4) 0.087(2) Uani d . 1
H H11 0.1253 0.6132 0.5679 0.104 Uiso calc R 1
C C12 0.1203(4) 0.4301(4) 0.5847(3) 0.0650(14) Uani d . 1
H H12 0.0600 0.4270 0.5824 0.078 Uiso calc R 1
C C13 0.3948(3) -0.0208(5) 0.7159(4) 0.0712(15) Uani d U 1
C C14 0.3923(6) -0.1551(7) 0.7316(7) 0.161(4) Uani d U 1
H H14A 0.3398 -0.1757 0.7516 0.193 Uiso calc R 1
H H14B 0.4449 -0.1799 0.7836 0.193 Uiso calc R 1
H H14C 0.3905 -0.1973 0.6699 0.193 Uiso calc R 1
C C15 0.4769(4) 0.0125(8) 0.6855(7) 0.140(3) Uani d U 1
H H15A 0.4790 0.1003 0.6771 0.168 Uiso calc R 1
H H15B 0.4750 -0.0277 0.6230 0.168 Uiso calc R 1
H H15C 0.5294 -0.0139 0.7370 0.168 Uiso calc R 1
C C16 0.3963(5) 0.0457(8) 0.8102(5) 0.132(3) Uani d U 1
H H16A 0.3975 0.1331 0.7991 0.158 Uiso calc R 1
H H16B 0.4487 0.0220 0.8629 0.158 Uiso calc R 1
H H16C 0.3436 0.0250 0.8298 0.158 Uiso calc R 1
C C17 0.2711(4) 0.0346(5) 0.4329(4) 0.0700(15) Uani d . 1
C C18 0.3248(5) 0.1385(7) 0.4045(5) 0.121(3) Uani d . 1
H H18A 0.3873 0.1276 0.4393 0.145 Uiso calc R 1
H H18B 0.3048 0.2163 0.4235 0.145 Uiso calc R 1
H H18C 0.3164 0.1374 0.3329 0.145 Uiso calc R 1
C C19 0.3053(5) -0.0878(7) 0.4057(5) 0.114(2) Uani d . 1
H H19A 0.3677 -0.0965 0.4416 0.137 Uiso calc R 1
H H19B 0.2979 -0.0904 0.3344 0.137 Uiso calc R 1
H H19C 0.2720 -0.1540 0.4241 0.137 Uiso calc R 1
C C20 0.1727(5) 0.0508(8) 0.3757(4) 0.108(3) Uani d . 1
H H20A 0.1520 0.1291 0.3928 0.129 Uiso calc R 1
H H20B 0.1383 -0.0143 0.3938 0.129 Uiso calc R 1
H H20C 0.1656 0.0478 0.3044 0.129 Uiso calc R 1

loop_
_atom_site_aniso_label
_atom_site_aniso_U_11
_atom_site_aniso_U_22
_atom_site_aniso_U_33
_atom_site_aniso_U_12
_atom_site_aniso_U_13
_atom_site_aniso_U_23
Sn1 0.04623(19) 0.03927(19) 0.0534(2) 0.00444(14) 0.01382(13) 0.00379(14)
N1 0.0442(18) 0.0302(18) 0.0415(18) 0.0020(16) 0.0104(14) 0.0021(15)
O1 0.062(2) 0.0350(16) 0.074(2) 0.0039(15) 0.0219(16) -0.0009(15)
O2 0.068(2) 0.0445(19) 0.095(3) -0.0107(18) -0.0045(18) -0.0056(19)
O3 0.0567(18) 0.046(2) 0.101(3) -0.0138(17) 0.0077(17) 0.0029(19)
C1 0.063(3) 0.032(2) 0.052(3) 0.001(2) 0.007(2) 0.005(2)
C2 0.042(2) 0.039(2) 0.053(3) 0.0008(18) 0.0114(19) 0.0064(19)
C3 0.068(3) 0.059(3) 0.051(3) 0.000(3) 0.019(2) 0.013(2)
C4 0.107(4) 0.074(4) 0.083(4) -0.011(4) 0.035(3) 0.025(3)
C5 0.186(7) 0.076(4) 0.068(4) 0.014(5) 0.067(4) 0.005(3)
C6 0.055(2) 0.039(2) 0.042(2) 0.011(2) 0.0122(19) 0.0019(19)
C7 0.070(3) 0.033(2) 0.037(2) 0.005(2) 0.009(2) -0.0020(18)
C8 0.080(3) 0.035(3) 0.053(3) -0.005(2) 0.003(2) 0.002(2)
C9 0.100(4) 0.046(3) 0.083(4) -0.022(3) 0.000(3) 0.005(3)
C10 0.152(6) 0.036(3) 0.072(4) -0.022(4) -0.001(4) 0.005(3)
C11 0.157(7) 0.030(3) 0.061(3) 0.012(4) 0.011(4) -0.004(2)
C12 0.108(4) 0.040(3) 0.044(3) 0.018(3) 0.018(3) 0.000(2)
C13 0.053(3) 0.067(4) 0.080(4) 0.010(3) -0.003(3) 0.008(3)
C14 0.143(6) 0.097(5) 0.182(7) 0.036(5) -0.050(5) 0.034(5)
C15 0.049(3) 0.216(10) 0.142(7) 0.014(5) 0.003(4) 0.028(6)
C16 0.104(5) 0.182(10) 0.080(5) 0.044(6) -0.019(4) -0.015(5)
C17 0.079(4) 0.080(4) 0.057(3) 0.004(3) 0.030(3) 0.000(3)
C18 0.152(6) 0.132(7) 0.104(5) -0.024(6) 0.079(5) 0.018(5)
C19 0.150(6) 0.115(6) 0.097(5) 0.016(5) 0.068(5) -0.018(5)
C20 0.102(5) 0.167(8) 0.048(3) 0.028(5) 0.011(3) 0.019(4)

loop_
_atom_type_symbol
_atom_type_description
_atom_type_scat_dispersion_real
_atom_type_scat_dispersion_imag
_atom_type_scat_source
C C 0.0033 0.0016 'International Tables Vol C Tables 4.2.6.8 and 6.1.1.4'
H H 0.0000 0.0000 'International Tables Vol C Tables 4.2.6.8 and 6.1.1.4'
N N 0.0061 0.0033 'International Tables Vol C Tables 4.2.6.8 and 6.1.1.4'
O O 0.0106 0.0060 'International Tables Vol C Tables 4.2.6.8 and 6.1.1.4'
Sn Sn -0.6537 1.4246 'International Tables Vol C Tables 4.2.6.8 and 6.1.1.4'

loop_
_geom_angle_atom_site_label_1
_geom_angle_atom_site_label_2
_geom_angle_atom_site_label_3
_geom_angle
_geom_angle_publ_flag
O3 Sn1 C13 92.66(18) y
O3 Sn1 O1 157.70(13) y
C13 Sn1 O1 98.54(17) y
O3 Sn1 N1 82.80(13) y
C13 Sn1 N1 120.29(18) y
O1 Sn1 N1 74.90(12) y
O3 Sn1 C17 97.39(18) y
C13 Sn1 C17 127.3(2) y
O1 Sn1 C17 91.09(17) y
N1 Sn1 C17 112.31(17) y
C6 N1 C2 118.9(3) ?
C6 N1 Sn1 126.1(3) ?
C2 N1 Sn1 114.1(3) ?
C1 O1 Sn1 117.6(3) ?
C8 O3 Sn1 129.0(3) ?
O2 C1 O1 125.1(4) ?
O2 C1 C2 120.3(4) ?
O1 C1 C2 114.6(4) ?
N1 C2 C1 108.0(3) ?
N1 C2 C3 109.7(3) ?
C1 C2 C3 111.6(4) ?
N1 C2 H2 109.2 ?
C1 C2 H2 109.2 ?
C3 C2 H2 109.2 ?
C4 C3 C5 110.9(5) ?
C4 C3 C2 111.7(4) ?
C5 C3 C2 110.9(4) ?
C4 C3 H3 107.7 ?
C5 C3 H3 107.7 ?
C2 C3 H3 107.7 ?
C3 C4 H4A 109.5 ?
C3 C4 H4B 109.5 ?
H4A C4 H4B 109.5 ?
C3 C4 H4C 109.5 ?
H4A C4 H4C 109.5 ?
H4B C4 H4C 109.5 ?
C3 C5 H5A 109.5 ?
C3 C5 H5B 109.5 ?
H5A C5 H5B 109.5 ?
C3 C5 H5C 109.5 ?
H5A C5 H5C 109.5 ?
H5B C5 H5C 109.5 ?
N1 C6 C7 127.1(4) ?
N1 C6 H6 116.5 ?
C7 C6 H6 116.5 ?
C8 C7 C12 119.5(5) ?
C8 C7 C6 124.0(4) ?
C12 C7 C6 116.4(4) ?
O3 C8 C7 123.4(4) ?
O3 C8 C9 118.3(5) ?
C7 C8 C9 118.3(5) ?
C10 C9 C8 120.7(7) ?
C10 C9 H9 119.6 ?
C8 C9 H9 119.6 ?
C9 C10 C11 121.3(6) ?
C9 C10 H10 119.3 ?
C11 C10 H10 119.3 ?
C12 C11 C10 119.6(6) ?
C12 C11 H11 120.2 ?
C10 C11 H11 120.2 ?
C11 C12 C7 120.6(6) ?
C11 C12 H12 119.7 ?
C7 C12 H12 119.7 ?
C14 C13 C16 110.1(6) ?
C14 C13 C15 109.9(6) ?
C16 C13 C15 109.2(6) ?
C14 C13 Sn1 110.9(4) ?
C16 C13 Sn1 110.7(4) ?
C15 C13 Sn1 106.0(4) ?
C13 C14 H14A 109.5 ?
C13 C14 H14B 109.5 ?
H14A C14 H14B 109.5 ?
C13 C14 H14C 109.5 ?
H14A C14 H14C 109.5 ?
H14B C14 H14C 109.5 ?
C13 C15 H15A 109.5 ?
C13 C15 H15B 109.5 ?
H15A C15 H15B 109.5 ?
C13 C15 H15C 109.5 ?
H15A C15 H15C 109.5 ?
H15B C15 H15C 109.5 ?
C13 C16 H16A 109.5 ?
C13 C16 H16B 109.5 ?
H16A C16 H16B 109.5 ?
C13 C16 H16C 109.5 ?
H16A C16 H16C 109.5 ?
H16B C16 H16C 109.5 ?
C20 C17 C19 110.2(6) ?
C20 C17 C18 109.2(6) ?
C19 C17 C18 109.0(5) ?
C20 C17 Sn1 107.6(4) ?
C19 C17 Sn1 109.7(4) ?
C18 C17 Sn1 111.3(4) ?
C17 C18 H18A 109.5 ?
C17 C18 H18B 109.5 ?
H18A C18 H18B 109.5 ?
C17 C18 H18C 109.5 ?
H18A C18 H18C 109.5 ?
H18B C18 H18C 109.5 ?
C17 C19 H19A 109.5 ?
C17 C19 H19B 109.5 ?
H19A C19 H19B 109.5 ?
C17 C19 H19C 109.5 ?
H19A C19 H19C 109.5 ?
H19B C19 H19C 109.5 ?
C17 C20 H20A 109.5 ?
C17 C20 H20B 109.5 ?
H20A C20 H20B 109.5 ?
C17 C20 H20C 109.5 ?
H20A C20 H20C 109.5 ?
H20B C20 H20C 109.5 ?

loop_
_geom_bond_atom_site_label_1
_geom_bond_atom_site_label_2
_geom_bond_distance
_geom_bond_publ_flag
Sn1 O3 2.107(3) y
Sn1 C13 2.161(5) y
Sn1 O1 2.163(3) y
Sn1 N1 2.168(3) y
Sn1 C17 2.168(5) y
N1 C6 1.298(5) ?
N1 C2 1.462(5) ?
O1 C1 1.285(5) ?
O2 C1 1.220(5) ?
O3 C8 1.334(6) ?
C1 C2 1.510(6) ?
C2 C3 1.556(6) ?
C2 H2 0.9800 ?
C3 C4 1.513(7) ?
C3 C5 1.527(8) ?
C3 H3 0.9800 ?
C4 H4A 0.9600 ?
C4 H4B 0.9600 ?
C4 H4C 0.9600 ?
C5 H5A 0.9600 ?
C5 H5B 0.9600 ?
C5 H5C 0.9600 ?
C6 C7 1.433(6) ?
C6 H6 0.9300 ?
C7 C8 1.390(7) ?
C7 C12 1.425(6) ?
C8 C9 1.406(7) ?
C9 C10 1.371(9) ?
C9 H9 0.9300 ?
C10 C11 1.372(10) ?
C10 H10 0.9300 ?
C11 C12 1.363(8) ?
C11 H11 0.9300 ?
C12 H12 0.9300 ?
C13 C14 1.472(9) ?
C13 C16 1.484(9) ?
C13 C15 1.498(9) ?
C14 H14A 0.9600 ?
C14 H14B 0.9600 ?
C14 H14C 0.9600 ?
C15 H15A 0.9600 ?
C15 H15B 0.9600 ?
C15 H15C 0.9600 ?
C16 H16A 0.9600 ?
C16 H16B 0.9600 ?
C16 H16C 0.9600 ?
C17 C20 1.519(9) ?
C17 C19 1.515(9) ?
C17 C18 1.519(8) ?
C18 H18A 0.9600 ?
C18 H18B 0.9600 ?
C18 H18C 0.9600 ?
C19 H19A 0.9600 ?
C19 H19B 0.9600 ?
C19 H19C 0.9600 ?
C20 H20A 0.9600 ?
C20 H20B 0.9600 ?
C20 H20C 0.9600 ?
